data_4314881
loop_
_publ_author_name
'Lawrence K. Keniley'
'Lipika Ray'
'Kirill Kovnir'
'Logan A. Dellinger'
'Jordan M. Hoyt'
'Michael Shatruk'

_publ_contact_author_address
;
Department of Chemistry and Biochemistry
Florida State University
Dittmer Bldg Tallahassee
Florida 32306-4390 
USA
;
_publ_contact_author_email shatruk@chem.fsu.edu
_publ_contact_author_fax (850)6454822
_publ_contact_author_name 'Shatruk, Michael'
_publ_contact_author_phone (850)6448281
_publ_section_title
;
 TTF-Annulated Phenanthroline and Unexpected Oxidative Cleavage of the C=C
 Bond in Its Ruthenium(II) Complex
;
_journal_name_full 'Inorganic Chemistry'
_journal_page_first 1307
_journal_page_last 1309
_journal_paper_doi 10.1021/ic902230f
_journal_volume 49
_journal_year 2010
_chemical_formula_moiety 'Ru C38 H26 N6 S6, (C2 H3 N)3.6'
_chemical_formula_sum 'C45.17 H36.75 F12 N9.58 P2 Ru S6'
_chemical_formula_weight 1297.13
_chemical_name_systematic
; 
 ? 
;
_space_group_IT_number 14
_symmetry_cell_setting monoclinic
_symmetry_space_group_name_Hall '-P 2ybc'
_symmetry_space_group_name_H-M 'P 1 21/c 1'
_atom_sites_solution_hydrogens geom
_atom_sites_solution_primary direct
_atom_sites_solution_secondary difmap
_audit_creation_method SHELXL-97
_cell_angle_alpha 90.00
_cell_angle_beta 92.074(14)
_cell_angle_gamma 90.00
_cell_formula_units_Z 12
_cell_length_a 22.57(2)
_cell_length_b 22.54(2)
_cell_length_c 32.53(3)
_cell_measurement_temperature 173(2)
_cell_volume 16538(3)
_computing_cell_refinement 'SMART  (Bruker, 2000)'
_computing_data_collection 'SMART  (Bruker, 2007)'
_computing_data_reduction 'SAINT  (Bruker, 2001)'
_computing_molecular_graphics 'X-Seed (Barbour, 2001)'
_computing_publication_material 'SHELXL-97 (Sheldrick, 1997)'
_computing_structure_refinement 'SHELXL-97 (Sheldrick, 1997)'
_computing_structure_solution 'SHELXS-97 (Sheldrick, 1990)'
_diffrn_ambient_temperature 173(2)
_diffrn_measured_fraction_theta_full 0.965
_diffrn_measured_fraction_theta_max 0.965
_diffrn_measurement_device_type 'Bruker APEX II CCD area-detector'
_diffrn_measurement_method 'profile data from \w scans'
_diffrn_radiation_monochromator graphite
_diffrn_radiation_source 'fine-focus sealed tube'
_diffrn_radiation_type MoK\a
_diffrn_radiation_wavelength 0.71073
_diffrn_reflns_av_R_equivalents 0.0815
_diffrn_reflns_av_sigmaI/netI 0.1501
_diffrn_reflns_limit_h_max 27
_diffrn_reflns_limit_h_min -27
_diffrn_reflns_limit_k_max 27
_diffrn_reflns_limit_k_min -12
_diffrn_reflns_limit_l_max 28
_diffrn_reflns_limit_l_min -40
_diffrn_reflns_number 62897
_diffrn_reflns_theta_full 26.00
_diffrn_reflns_theta_max 26.00
_diffrn_reflns_theta_min 1.77
_exptl_absorpt_coefficient_mu 0.653
_exptl_absorpt_correction_T_max 0.9557
_exptl_absorpt_correction_T_min 0.8134
_exptl_absorpt_correction_type multi-scan
_exptl_absorpt_process_details 'SADABS v2.03 (Bruker, 2003)'
_exptl_crystal_colour red
_exptl_crystal_density_diffrn 1.563
_exptl_crystal_density_method 'not measured'
_exptl_crystal_description plate
_exptl_crystal_F_000 7834
_exptl_crystal_size_max 0.33
_exptl_crystal_size_mid 0.33
_exptl_crystal_size_min 0.07
_refine_diff_density_max 1.262
_refine_diff_density_min -0.796
_refine_diff_density_rms 0.117
_refine_ls_extinction_method none
_refine_ls_goodness_of_fit_ref 0.971
_refine_ls_hydrogen_treatment fixed
_refine_ls_matrix_type full
_refine_ls_number_parameters 1938
_refine_ls_number_reflns 31363
_refine_ls_number_restraints 0
_refine_ls_restrained_S_all 0.971
_refine_ls_R_factor_all 0.1670
_refine_ls_R_factor_gt 0.0730
_refine_ls_shift/su_max 0.004
_refine_ls_shift/su_mean 0.000
_refine_ls_structure_factor_coef Fsqd
_refine_ls_weighting_details 'calc w=1/[\s^2^(Fo^2^)+(0.1073P)^2^+0.0000P] where P=(Fo^2^+2Fc^2^)/3'
_refine_ls_weighting_scheme calc
_refine_ls_wR_factor_gt 0.1768
_refine_ls_wR_factor_ref 0.2246
_reflns_number_gt 14950
_reflns_number_total 31363
_reflns_threshold_expression >2sigma(I)
_cod_data_source_file ic902230f_si_002_2.cif
_cod_data_source_block strRu1
_cod_original_cell_volume 16539(26)
_cod_database_code 4314881

loop_
_symmetry_equiv_pos_as_xyz
'x, y, z'
'-x, y+1/2, -z+1/2'
'-x, -y, -z'
'x, -y-1/2, z-1/2'

loop_
_atom_site_label
_atom_site_type_symbol
_atom_site_fract_x
_atom_site_fract_y
_atom_site_fract_z
_atom_site_U_iso_or_equiv
_atom_site_adp_type
_atom_site_occupancy
_atom_site_symmetry_multiplicity
_atom_site_calc_flag
_atom_site_refinement_flags
_atom_site_disorder_assembly
_atom_site_disorder_group
Ru1 Ru 0.76345(3) 0.59146(3) 0.766337(19) 0.03553(17) Uani 1 1 d . . .
Ru2 Ru 0.76858(3) 0.61794(3) 1.103891(19) 0.03459(17) Uani 1 1 d . . .
Ru3 Ru 0.69940(3) 0.14160(3) 0.95958(2) 0.03898(18) Uani 1 1 d . . .
S1 S 0.90801(9) 0.44370(9) 0.92942(6) 0.0380(5) Uani 1 1 d . . .
S2 S 0.88412(9) 0.56341(9) 0.96497(6) 0.0382(5) Uani 1 1 d . . .
S3 S 0.95678(9) 0.39862(10) 1.01984(6) 0.0431(5) Uani 1 1 d . . .
S4 S 0.93575(9) 0.51931(9) 1.05274(6) 0.0398(5) Uani 1 1 d . . .
S5 S 1.00386(11) 0.34805(10) 1.09820(7) 0.0531(6) Uani 1 1 d . . .
S6 S 0.97500(11) 0.49154(11) 1.13765(7) 0.0520(6) Uani 1 1 d . . .
S7 S 0.76340(9) 0.39042(9) 0.95879(6) 0.0383(5) Uani 1 1 d . . .
S8 S 0.70786(9) 0.49186(9) 0.91210(6) 0.0372(5) Uani 1 1 d . . .
S9 S 0.75610(10) 0.30987(9) 0.87561(7) 0.0454(5) Uani 1 1 d . . .
S10 S 0.69287(10) 0.40819(9) 0.83203(7) 0.0465(6) Uani 1 1 d . . .
S11 S 0.77470(11) 0.24097(10) 0.79832(7) 0.0558(6) Uani 1 1 d . . .
S12 S 0.70927(13) 0.35878(12) 0.74922(7) 0.0666(7) Uani 1 1 d . . .
S13 S 0.56943(9) 0.42189(9) 0.93432(6) 0.0383(5) Uani 1 1 d . . .
S14 S 0.61382(9) 0.42451(9) 1.02176(6) 0.0375(5) Uani 1 1 d . . .
S15 S 0.53973(9) 0.56545(9) 0.94095(6) 0.0416(5) Uani 1 1 d . . .
S16 S 0.58188(9) 0.56261(9) 1.02809(6) 0.0396(5) Uani 1 1 d . . .
S17 S 0.50179(10) 0.69158(10) 0.94152(7) 0.0494(6) Uani 1 1 d . . .
S18 S 0.55449(10) 0.68865(9) 1.04476(7) 0.0462(6) Uani 1 1 d . . .
P1 P 0.9374(3) 0.8082(2) 0.83685(17) 0.147(2) Uani 1 1 d . . .
P2 P 0.92039(12) 0.63427(12) 0.59570(9) 0.0639(7) Uani 1 1 d . . .
P3 P 0.51972(12) 0.32059(13) 0.76010(8) 0.0630(7) Uani 1 1 d . . .
P4 P 0.46588(14) 0.09040(13) 0.86929(10) 0.0720(8) Uani 1 1 d . . .
P5 P 0.64634(13) 0.88029(13) 0.95191(9) 0.0679(8) Uani 1 1 d . . .
P6 P 0.86797(17) 0.09619(15) 0.74290(11) 0.0921(11) Uani 1 1 d . . .
F1 F 1.0006(5) 0.7954(6) 0.8541(4) 0.240(7) Uani 1 1 d . . .
F2 F 0.9637(7) 0.8358(9) 0.7994(5) 0.401(15) Uani 1 1 d . . .
F3 F 0.9363(7) 0.7453(6) 0.8166(4) 0.267(8) Uani 1 1 d . . .
F4 F 0.8711(6) 0.8173(6) 0.8174(3) 0.213(6) Uani 1 1 d . . .
F5 F 0.9098(4) 0.7842(4) 0.8755(2) 0.160(4) Uani 1 1 d . . .
F6 F 0.9309(7) 0.8706(5) 0.8519(8) 0.358(13) Uani 1 1 d . . .
F7 F 0.9785(3) 0.6192(4) 0.6214(2) 0.123(3) Uani 1 1 d . . .
F8 F 0.9158(3) 0.6961(3) 0.61909(19) 0.099(2) Uani 1 1 d . . .
F9 F 0.9583(3) 0.6649(3) 0.5621(2) 0.111(2) Uani 1 1 d . . .
F10 F 0.8614(3) 0.6515(3) 0.5693(2) 0.104(2) Uani 1 1 d . . .
F11 F 0.9223(3) 0.5738(3) 0.5709(2) 0.119(3) Uani 1 1 d . . .
F12 F 0.8807(3) 0.6048(3) 0.6287(2) 0.119(3) Uani 1 1 d . . .
F13 F 0.5481(3) 0.3602(3) 0.72580(19) 0.103(2) Uani 1 1 d . . .
F14 F 0.4895(3) 0.2792(4) 0.72582(19) 0.118(3) Uani 1 1 d . . .
F15 F 0.4618(4) 0.3590(4) 0.7594(2) 0.147(3) Uani 1 1 d . . .
F16 F 0.4912(2) 0.2804(3) 0.79494(16) 0.0808(18) Uani 1 1 d . . .
F17 F 0.5495(3) 0.3596(3) 0.7946(2) 0.111(2) Uani 1 1 d . . .
F18 F 0.5760(3) 0.2774(3) 0.7610(2) 0.101(2) Uani 1 1 d . . .
F19 F 0.4295(3) 0.1321(3) 0.83712(18) 0.0868(19) Uani 1 1 d . . .
F20 F 0.4046(3) 0.0648(3) 0.8847(2) 0.106(2) Uani 1 1 d . . .
F21 F 0.4641(3) 0.1414(3) 0.9030(2) 0.119(3) Uani 1 1 d . . .
F22 F 0.5012(3) 0.0473(3) 0.9009(2) 0.108(2) Uani 1 1 d . . .
F23 F 0.5262(3) 0.1160(3) 0.8540(3) 0.118(3) Uani 1 1 d . . .
F24 F 0.4676(3) 0.0403(3) 0.83437(18) 0.093(2) Uani 1 1 d . . .
F25 F 0.6429(3) 0.8953(3) 0.90444(17) 0.0833(18) Uani 1 1 d . . .
F26 F 0.6132(3) 0.9420(3) 0.9606(2) 0.113(2) Uani 1 1 d . . .
F27 F 0.6476(4) 0.8669(4) 0.99933(19) 0.134(3) Uani 1 1 d . . .
F28 F 0.6776(4) 0.8191(3) 0.9426(3) 0.129(3) Uani 1 1 d . . .
F29 F 0.5830(3) 0.8477(3) 0.94666(17) 0.0859(19) Uani 1 1 d . . .
F30 F 0.7082(3) 0.9136(3) 0.9571(2) 0.103(2) Uani 1 1 d . . .
F31 F 0.8880(4) 0.1247(3) 0.7859(2) 0.134(3) Uani 1 1 d . . .
F32 F 0.8327(4) 0.0469(3) 0.7650(2) 0.152(4) Uani 1 1 d . . .
F33 F 0.9249(4) 0.0519(4) 0.7442(3) 0.164(4) Uani 1 1 d . . .
F34 F 0.8499(4) 0.0680(4) 0.7007(2) 0.142(3) Uani 1 1 d . . .
F35 F 0.9113(5) 0.1419(4) 0.7237(3) 0.176(4) Uani 1 1 d . . .
F36 F 0.8140(4) 0.1391(4) 0.7426(3) 0.167(4) Uani 1 1 d . . .
N1 N 0.8385(3) 0.6334(3) 0.7456(2) 0.0452(17) Uani 1 1 d . . .
N2 N 0.7290(3) 0.6708(3) 0.74581(19) 0.0399(16) Uani 1 1 d . . .
N3 N 0.7400(3) 0.5475(3) 0.71304(19) 0.0394(16) Uani 1 1 d . . .
N4 N 0.6829(3) 0.5548(3) 0.78045(19) 0.0348(15) Uani 1 1 d . . .
N5 N 0.8063(3) 0.5186(3) 0.79205(19) 0.0379(16) Uani 1 1 d . . .
N6 N 0.7857(3) 0.6248(3) 0.82367(19) 0.0382(16) Uani 1 1 d . . .
N7 N 0.6827(3) 0.6009(3) 1.12090(19) 0.0403(16) Uani 1 1 d . . .
N8 N 0.7404(3) 0.7035(3) 1.11744(18) 0.0369(16) Uani 1 1 d . . .
N9 N 0.8094(3) 0.6064(3) 1.16104(19) 0.0407(17) Uani 1 1 d . . .
N10 N 0.8548(3) 0.6424(3) 1.0925(2) 0.0367(16) Uani 1 1 d . . .
N11 N 0.7856(2) 0.5323(3) 1.08544(19) 0.0332(15) Uani 1 1 d . . .
N12 N 0.7375(3) 0.6224(3) 1.04339(18) 0.0320(15) Uani 1 1 d . . .
N13 N 0.7786(3) 0.1744(3) 0.9388(2) 0.0433(17) Uani 1 1 d . . .
N14 N 0.7101(3) 0.0890(3) 0.90918(19) 0.0436(17) Uani 1 1 d . . .
N15 N 0.7377(3) 0.0762(3) 0.99646(19) 0.0427(17) Uani 1 1 d . . .
N16 N 0.6250(3) 0.1011(3) 0.98223(19) 0.0409(17) Uani 1 1 d . . .
N17 N 0.6909(3) 0.2065(3) 1.0034(2) 0.0381(16) Uani 1 1 d . . .
N18 N 0.6538(3) 0.2054(3) 0.92530(19) 0.0387(16) Uani 1 1 d . . .
C1 C 0.8935(4) 0.6082(4) 0.7443(2) 0.051(2) Uani 1 1 d . . .
H1 H 0.8988 0.5686 0.7537 0.061 Uiso 1 1 calc R . .
C2 C 0.9420(4) 0.6385(5) 0.7295(3) 0.064(3) Uani 1 1 d . . .
H2 H 0.9801 0.6205 0.7291 0.077 Uiso 1 1 calc R . .
C3 C 0.9330(5) 0.6957(5) 0.7155(3) 0.073(3) Uani 1 1 d . . .
H3 H 0.9648 0.7170 0.7041 0.088 Uiso 1 1 calc R . .
C4 C 0.8779(5) 0.7222(5) 0.7178(3) 0.068(3) Uani 1 1 d . . .
H4 H 0.8722 0.7621 0.7091 0.082 Uiso 1 1 calc R . .
C5 C 0.8303(4) 0.6894(4) 0.7330(2) 0.044(2) Uani 1 1 d . . .
C6 C 0.7702(4) 0.7122(4) 0.7345(2) 0.043(2) Uani 1 1 d . . .
C7 C 0.7544(5) 0.7714(4) 0.7276(3) 0.059(3) Uani 1 1 d . . .
H7 H 0.7836 0.7999 0.7211 0.071 Uiso 1 1 calc R . .
C8 C 0.6961(6) 0.7880(4) 0.7302(3) 0.068(3) Uani 1 1 d . . .
H8 H 0.6850 0.8282 0.7254 0.081 Uiso 1 1 calc R . .
C9 C 0.6538(4) 0.7468(5) 0.7396(3) 0.061(3) Uani 1 1 d . . .
H9 H 0.6133 0.7579 0.7404 0.073 Uiso 1 1 calc R . .
C10 C 0.6714(4) 0.6876(4) 0.7481(3) 0.055(2) Uani 1 1 d . . .
H10 H 0.6426 0.6592 0.7555 0.065 Uiso 1 1 calc R . .
C11 C 0.7730(4) 0.5452(4) 0.6791(3) 0.051(2) Uani 1 1 d . . .
H11 H 0.8079 0.5686 0.6781 0.062 Uiso 1 1 calc R . .
C12 C 0.7573(5) 0.5101(5) 0.6465(3) 0.066(3) Uani 1 1 d . . .
H12 H 0.7819 0.5089 0.6234 0.079 Uiso 1 1 calc R . .
C13 C 0.7058(5) 0.4757(5) 0.6464(3) 0.073(3) Uani 1 1 d . . .
H13 H 0.6949 0.4513 0.6235 0.088 Uiso 1 1 calc R . .
C14 C 0.6715(4) 0.4785(4) 0.6803(3) 0.058(3) Uani 1 1 d . . .
H14 H 0.6361 0.4558 0.6815 0.069 Uiso 1 1 calc R . .
C15 C 0.6891(4) 0.5148(4) 0.7129(2) 0.045(2) Uani 1 1 d . . .
C16 C 0.6559(4) 0.5203(4) 0.7503(3) 0.044(2) Uani 1 1 d . . .
C17 C 0.6013(4) 0.4944(4) 0.7568(3) 0.051(2) Uani 1 1 d . . .
H17 H 0.5831 0.4700 0.7361 0.061 Uiso 1 1 calc R . .
C18 C 0.5734(4) 0.5041(4) 0.7930(3) 0.062(3) Uani 1 1 d . . .
H18 H 0.5359 0.4865 0.7974 0.074 Uiso 1 1 calc R . .
C19 C 0.5992(4) 0.5386(4) 0.8222(3) 0.053(2) Uani 1 1 d . . .
H19 H 0.5798 0.5462 0.8471 0.063 Uiso 1 1 calc R . .
C20 C 0.6553(4) 0.5634(4) 0.8155(2) 0.043(2) Uani 1 1 d . . .
H20 H 0.6740 0.5868 0.8365 0.051 Uiso 1 1 calc R . .
C21 C 0.8185(3) 0.4659(3) 0.7745(2) 0.040(2) Uani 1 1 d . . .
H21 H 0.8074 0.4597 0.7464 0.048 Uiso 1 1 calc R . .
C22 C 0.8478(4) 0.4193(4) 0.7970(3) 0.044(2) Uani 1 1 d . . .
H22 H 0.8550 0.3825 0.7838 0.053 Uiso 1 1 calc R . .
C23 C 0.8654(3) 0.4270(3) 0.8371(2) 0.0375(19) Uani 1 1 d . . .
H23 H 0.8850 0.3961 0.8519 0.045 Uiso 1 1 calc R . .
C24 C 0.8539(3) 0.4818(3) 0.8563(2) 0.0302(17) Uani 1 1 d . . .
C25 C 0.8246(3) 0.5265(3) 0.8324(2) 0.0353(19) Uani 1 1 d . . .
C26 C 0.8132(3) 0.5842(3) 0.8497(2) 0.0333(18) Uani 1 1 d . . .
C27 C 0.8314(3) 0.5974(3) 0.8906(2) 0.0332(18) Uani 1 1 d . . .
C28 C 0.8213(3) 0.6553(3) 0.9047(2) 0.0372(19) Uani 1 1 d . . .
H28 H 0.8333 0.6659 0.9320 0.045 Uiso 1 1 calc R . .
C29 C 0.7940(4) 0.6968(4) 0.8794(3) 0.044(2) Uani 1 1 d . . .
H29 H 0.7875 0.7361 0.8888 0.053 Uiso 1 1 calc R . .
C30 C 0.7761(4) 0.6793(4) 0.8394(3) 0.043(2) Uani 1 1 d . . .
H30 H 0.7560 0.7076 0.8223 0.052 Uiso 1 1 calc R . .
C31 C 0.8708(3) 0.4955(3) 0.8981(2) 0.0317(18) Uani 1 1 d . . .
C32 C 0.8598(3) 0.5508(3) 0.9141(2) 0.0310(18) Uani 1 1 d . . .
C33 C 0.9105(3) 0.4897(3) 0.9730(2) 0.0363(19) Uani 1 1 d . . .
C34 C 0.9318(3) 0.4715(3) 1.0107(2) 0.0348(18) Uani 1 1 d . . .
C35 C 0.9752(3) 0.4098(4) 1.0722(2) 0.040(2) Uani 1 1 d . . .
C36 C 0.9651(3) 0.4651(4) 1.0875(2) 0.042(2) Uani 1 1 d . . .
C37 C 0.9888(6) 0.3692(6) 1.1502(3) 0.097(4) Uani 1 1 d . . .
H37A H 0.9456 0.3655 1.1539 0.116 Uiso 1 1 calc R . .
H37B H 1.0087 0.3403 1.1691 0.116 Uiso 1 1 calc R . .
C38 C 1.0067(5) 0.4278(5) 1.1628(3) 0.077(3) Uani 1 1 d . . .
H38A H 1.0502 0.4303 1.1602 0.092 Uiso 1 1 calc R . .
H38B H 0.9990 0.4315 1.1925 0.092 Uiso 1 1 calc R . .
C39 C 0.6570(4) 0.5469(4) 1.1228(2) 0.047(2) Uani 1 1 d . . .
H39 H 0.6792 0.5130 1.1154 0.056 Uiso 1 1 calc R . .
C40 C 0.5999(4) 0.5392(5) 1.1352(3) 0.058(3) Uani 1 1 d . . .
H40 H 0.5827 0.5008 1.1360 0.069 Uiso 1 1 calc R . .
C41 C 0.5676(4) 0.5897(5) 1.1465(3) 0.060(3) Uani 1 1 d . . .
H41 H 0.5284 0.5854 1.1558 0.072 Uiso 1 1 calc R . .
C42 C 0.5923(4) 0.6443(5) 1.1441(2) 0.052(2) Uani 1 1 d . . .
H42 H 0.5704 0.6786 1.1511 0.062 Uiso 1 1 calc R . .
C43 C 0.6507(3) 0.6497(4) 1.1309(2) 0.039(2) Uani 1 1 d . . .
C44 C 0.6818(4) 0.7064(4) 1.1274(2) 0.041(2) Uani 1 1 d . . .
C45 C 0.6565(4) 0.7631(4) 1.1331(3) 0.054(2) Uani 1 1 d . . .
H45 H 0.6156 0.7662 1.1389 0.064 Uiso 1 1 calc R . .
C46 C 0.6899(4) 0.8139(4) 1.1306(3) 0.058(3) Uani 1 1 d . . .
H46 H 0.6724 0.8516 1.1349 0.070 Uiso 1 1 calc R . .
C47 C 0.7491(4) 0.8098(4) 1.1216(3) 0.057(3) Uani 1 1 d . . .
H47 H 0.7731 0.8442 1.1196 0.068 Uiso 1 1 calc R . .
C48 C 0.7727(4) 0.7528(4) 1.1155(3) 0.049(2) Uani 1 1 d . . .
H48 H 0.8136 0.7494 1.1097 0.059 Uiso 1 1 calc R . .
C49 C 0.7828(4) 0.5864(3) 1.1954(2) 0.044(2) Uani 1 1 d . . .
H49 H 0.7417 0.5771 1.1936 0.053 Uiso 1 1 calc R . .
C50 C 0.8132(5) 0.5792(4) 1.2322(3) 0.061(3) Uani 1 1 d . . .
H50 H 0.7930 0.5666 1.2559 0.073 Uiso 1 1 calc R . .
C51 C 0.8738(6) 0.5907(4) 1.2348(3) 0.073(3) Uani 1 1 d . . .
H51 H 0.8955 0.5861 1.2602 0.087 Uiso 1 1 calc R . .
C52 C 0.9018(5) 0.6087(4) 1.2003(3) 0.064(3) Uani 1 1 d . . .
H52 H 0.9433 0.6154 1.2013 0.077 Uiso 1 1 calc R . .
C53 C 0.8685(4) 0.6172(4) 1.1632(3) 0.047(2) Uani 1 1 d . . .
C54 C 0.8939(4) 0.6384(3) 1.1245(3) 0.043(2) Uani 1 1 d . . .
C55 C 0.9535(4) 0.6545(4) 1.1201(3) 0.061(3) Uani 1 1 d . . .
H55 H 0.9811 0.6507 1.1427 0.073 Uiso 1 1 calc R . .
C56 C 0.9712(4) 0.6751(4) 1.0840(4) 0.061(3) Uani 1 1 d . . .
H56 H 1.0114 0.6864 1.0810 0.073 Uiso 1 1 calc R . .
C57 C 0.9324(4) 0.6798(4) 1.0523(3) 0.054(2) Uani 1 1 d . . .
H57 H 0.9450 0.6943 1.0266 0.065 Uiso 1 1 calc R . .
C58 C 0.8740(3) 0.6639(3) 1.0567(3) 0.044(2) Uani 1 1 d . . .
H58 H 0.8467 0.6681 1.0340 0.053 Uiso 1 1 calc R . .
C59 C 0.8089(3) 0.4862(3) 1.1071(2) 0.0357(19) Uani 1 1 d . . .
H59 H 0.8212 0.4931 1.1349 0.043 Uiso 1 1 calc R . .
C60 C 0.8163(3) 0.4292(3) 1.0915(3) 0.0381(19) Uani 1 1 d . . .
H60 H 0.8314 0.3981 1.1087 0.046 Uiso 1 1 calc R . .
C61 C 0.8013(3) 0.4188(4) 1.0506(3) 0.040(2) Uani 1 1 d . . .
H61 H 0.8076 0.3809 1.0388 0.048 Uiso 1 1 calc R . .
C62 C 0.7766(3) 0.4649(3) 1.0266(2) 0.0317(18) Uani 1 1 d . . .
C63 C 0.7689(3) 0.5212(3) 1.0453(2) 0.0329(18) Uani 1 1 d . . .
C64 C 0.7437(3) 0.5701(3) 1.0227(2) 0.0316(18) Uani 1 1 d . . .
C65 C 0.7251(3) 0.5633(3) 0.9812(2) 0.0323(18) Uani 1 1 d . . .
C66 C 0.7001(3) 0.6132(3) 0.9606(2) 0.0378(19) Uani 1 1 d . . .
H66 H 0.6861 0.6105 0.9328 0.045 Uiso 1 1 calc R . .
C67 C 0.6966(3) 0.6653(3) 0.9818(2) 0.038(2) Uani 1 1 d . . .
H67 H 0.6813 0.6996 0.9680 0.046 Uiso 1 1 calc R . .
C68 C 0.7144(3) 0.6694(4) 1.0222(2) 0.0351(19) Uani 1 1 d . . .
H68 H 0.7106 0.7063 1.0359 0.042 Uiso 1 1 calc R . .
C69 C 0.7573(3) 0.4588(3) 0.9846(2) 0.0327(18) Uani 1 1 d . . .
C70 C 0.7320(3) 0.5052(3) 0.9627(2) 0.0297(17) Uani 1 1 d . . .
C71 C 0.7340(3) 0.4176(3) 0.9116(2) 0.0380(19) Uani 1 1 d . . .
C72 C 0.7296(4) 0.3839(3) 0.8776(2) 0.043(2) Uani 1 1 d . . .
C73 C 0.7485(4) 0.3058(4) 0.8221(3) 0.045(2) Uani 1 1 d . . .
C74 C 0.7195(4) 0.3496(4) 0.8023(2) 0.049(2) Uani 1 1 d . . .
C75 C 0.7149(5) 0.2348(4) 0.7603(4) 0.079(3) Uani 1 1 d . . .
H75A H 0.7188 0.1968 0.7454 0.095 Uiso 1 1 calc R . .
H75B H 0.6768 0.2340 0.7745 0.095 Uiso 1 1 calc R . .
C76 C 0.7135(5) 0.2853(5) 0.7294(3) 0.086(4) Uani 1 1 d . . .
H76A H 0.6791 0.2790 0.7102 0.103 Uiso 1 1 calc R . .
H76B H 0.7497 0.2825 0.7131 0.103 Uiso 1 1 calc R . .
C77 C 0.8139(4) 0.2158(4) 0.9579(3) 0.048(2) Uani 1 1 d . . .
H77 H 0.8010 0.2331 0.9827 0.057 Uiso 1 1 calc R . .
C78 C 0.8675(4) 0.2336(4) 0.9432(3) 0.063(3) Uani 1 1 d . . .
H78 H 0.8919 0.2616 0.9577 0.075 Uiso 1 1 calc R . .
C79 C 0.8846(4) 0.2088(5) 0.9060(3) 0.064(3) Uani 1 1 d . . .
H79 H 0.9207 0.2207 0.8944 0.077 Uiso 1 1 calc R . .
C80 C 0.8498(4) 0.1678(4) 0.8867(3) 0.063(3) Uani 1 1 d . . .
H80 H 0.8623 0.1506 0.8618 0.075 Uiso 1 1 calc R . .
C81 C 0.7956(4) 0.1504(4) 0.9028(3) 0.048(2) Uani 1 1 d . . .
C82 C 0.7553(4) 0.1051(4) 0.8847(3) 0.048(2) Uani 1 1 d . . .
C83 C 0.7613(5) 0.0798(4) 0.8468(3) 0.066(3) Uani 1 1 d . . .
H83 H 0.7923 0.0922 0.8297 0.079 Uiso 1 1 calc R . .
C84 C 0.7224(5) 0.0364(5) 0.8334(3) 0.078(3) Uani 1 1 d . . .
H84 H 0.7259 0.0195 0.8069 0.094 Uiso 1 1 calc R . .
C85 C 0.6780(5) 0.0173(4) 0.8589(3) 0.080(3) Uani 1 1 d . . .
H85 H 0.6518 -0.0139 0.8508 0.096 Uiso 1 1 calc R . .
C86 C 0.6735(5) 0.0453(4) 0.8963(3) 0.059(3) Uani 1 1 d . . .
H86 H 0.6430 0.0331 0.9138 0.071 Uiso 1 1 calc R . .
C87 C 0.7963(4) 0.0635(4) 1.0007(3) 0.057(2) Uani 1 1 d . . .
H87 H 0.8237 0.0896 0.9886 0.068 Uiso 1 1 calc R . .
C88 C 0.8185(5) 0.0132(4) 1.0222(3) 0.058(3) Uani 1 1 d . . .
H88 H 0.8598 0.0050 1.0239 0.070 Uiso 1 1 calc R . .
C89 C 0.7790(5) -0.0228(4) 1.0402(3) 0.063(3) Uani 1 1 d . . .
H89 H 0.7925 -0.0576 1.0542 0.076 Uiso 1 1 calc R . .
C90 C 0.7187(5) -0.0092(4) 1.0384(3) 0.058(3) Uani 1 1 d . . .
H90 H 0.6914 -0.0337 1.0522 0.070 Uiso 1 1 calc R . .
C91 C 0.6985(4) 0.0401(4) 1.0164(2) 0.046(2) Uani 1 1 d . . .
C92 C 0.6361(4) 0.0578(3) 1.0113(3) 0.047(2) Uani 1 1 d . . .
C93 C 0.5916(4) 0.0330(4) 1.0338(3) 0.055(2) Uani 1 1 d . . .
H93 H 0.6004 0.0039 1.0543 0.066 Uiso 1 1 calc R . .
C94 C 0.5332(5) 0.0518(4) 1.0257(3) 0.058(3) Uani 1 1 d . . .
H94 H 0.5020 0.0357 1.0411 0.069 Uiso 1 1 calc R . .
C95 C 0.5206(4) 0.0933(4) 0.9956(3) 0.049(2) Uani 1 1 d . . .
H95 H 0.4810 0.1054 0.9893 0.059 Uiso 1 1 calc R . .
C96 C 0.5677(4) 0.1169(4) 0.9747(3) 0.047(2) Uani 1 1 d . . .
H96 H 0.5593 0.1458 0.9540 0.056 Uiso 1 1 calc R . .
C97 C 0.7072(4) 0.2057(4) 1.0427(3) 0.048(2) Uani 1 1 d . . .
H97 H 0.7248 0.1706 1.0537 0.057 Uiso 1 1 calc R . .
C98 C 0.7000(4) 0.2541(4) 1.0691(3) 0.047(2) Uani 1 1 d . . .
H98 H 0.7134 0.2516 1.0970 0.057 Uiso 1 1 calc R . .
C99 C 0.6733(3) 0.3051(4) 1.0545(2) 0.040(2) Uani 1 1 d . . .
H99 H 0.6682 0.3381 1.0722 0.048 Uiso 1 1 calc R . .
C100 C 0.6537(3) 0.3081(3) 1.0130(2) 0.0367(19) Uani 1 1 d . . .
C101 C 0.6632(3) 0.2578(3) 0.9884(2) 0.0315(18) Uani 1 1 d . . .
C102 C 0.6431(3) 0.2570(3) 0.9465(2) 0.0315(18) Uani 1 1 d . . .
C103 C 0.6133(3) 0.3058(3) 0.9286(2) 0.0312(18) Uani 1 1 d . . .
C104 C 0.5928(3) 0.3010(3) 0.8872(3) 0.041(2) Uani 1 1 d . . .
H104 H 0.5730 0.3332 0.8738 0.049 Uiso 1 1 calc R . .
C105 C 0.6019(4) 0.2495(4) 0.8667(3) 0.047(2) Uani 1 1 d . . .
H105 H 0.5872 0.2452 0.8391 0.057 Uiso 1 1 calc R . .
C106 C 0.6333(4) 0.2022(4) 0.8862(2) 0.042(2) Uani 1 1 d . . .
H106 H 0.6399 0.1670 0.8711 0.050 Uiso 1 1 calc R . .
C107 C 0.6250(3) 0.3588(3) 0.9939(2) 0.0327(18) Uani 1 1 d . . .
C108 C 0.6051(3) 0.3578(3) 0.9541(2) 0.0332(18) Uani 1 1 d . . .
C109 C 0.5822(3) 0.4640(3) 0.9792(2) 0.0344(18) Uani 1 1 d . . .
C110 C 0.5689(3) 0.5226(3) 0.9822(2) 0.0381(19) Uani 1 1 d . . .
C111 C 0.5331(3) 0.6321(3) 0.9697(2) 0.0358(19) Uani 1 1 d . . .
C112 C 0.5522(3) 0.6298(3) 1.0095(2) 0.0367(19) Uani 1 1 d . . .
C113 C 0.4978(4) 0.7487(3) 0.9813(3) 0.046(2) Uani 1 1 d . . .
H11A H 0.4932 0.7878 0.9677 0.055 Uiso 1 1 calc R . .
H11B H 0.4619 0.7416 0.9972 0.055 Uiso 1 1 calc R . .
C114 C 0.5509(4) 0.7516(4) 1.0111(3) 0.049(2) Uani 1 1 d . . .
H11C H 0.5485 0.7882 1.0278 0.058 Uiso 1 1 calc R . .
H11D H 0.5876 0.7536 0.9955 0.058 Uiso 1 1 calc R . .
N1S N 1.0361(9) -0.0320(9) 0.7600(7) 0.100(7) Uiso 0.50 1 d P . .
N2S N 0.7208(6) 0.1578(7) 0.6523(4) 0.152(5) Uiso 1 1 d . . .
N3S N 0.5430(5) 0.1026(6) 0.6539(4) 0.124(4) Uiso 1 1 d . . .
N4S N 0.8509(5) 0.2250(5) 0.5509(3) 0.103(3) Uiso 1 1 d . . .
N5S N 0.6075(9) 0.3485(9) 0.6163(6) 0.213(8) Uiso 1 1 d . . .
N6S N 0.7960(11) 0.3664(10) 0.6160(7) 0.123(8) Uiso 0.50 1 d P . .
N7S N 1.0609(10) 0.6137(10) 0.4752(7) 0.108(7) Uiso 0.50 1 d P . .
N8S N 0.6420(4) 0.6739(4) 0.8765(3) 0.073(2) Uiso 1 1 d . . .
N9S N 0.3882(9) 0.6301(8) 0.7247(6) 0.090(6) Uiso 0.50 1 d P . .
N10S N 0.6622(5) 0.9439(5) 0.7438(4) 0.035(3) Uiso 0.50 1 d P . .
N11S N 1.0632(4) 0.7060(4) 1.1821(3) 0.086(3) Uiso 1 1 d . . .
N12S N 1.1322(10) 0.5068(9) 0.5882(6) 0.094(6) Uiso 0.50 1 d P . .
N13S N 0.8344(4) 0.7504(5) 0.4802(3) 0.091(3) Uiso 1 1 d . . .
N14S N 0.7155(12) 0.8561(11) 0.8188(8) 0.208(11) Uiso 0.75 1 d P . .
C1S C 0.9748(9) 0.0007(9) 0.8214(6) 0.076(6) Uiso 0.50 1 d P . .
H1S1 H 0.9469 0.0304 0.8103 0.114 Uiso 0.50 1 calc PR . .
H1S2 H 0.9976 0.0176 0.8447 0.114 Uiso 0.50 1 calc PR . .
H1S3 H 0.9528 -0.0341 0.8306 0.114 Uiso 0.50 1 calc PR . .
C2S C 1.0176(12) -0.0181(12) 0.7875(9) 0.097(8) Uiso 0.50 1 d P . .
C3S C 0.7014(7) 0.0702(6) 0.7004(4) 0.130(5) Uiso 1 1 d . . .
H3S1 H 0.7117 0.0875 0.7274 0.195 Uiso 1 1 calc R . .
H3S2 H 0.7284 0.0373 0.6950 0.195 Uiso 1 1 calc R . .
H3S3 H 0.6606 0.0554 0.7003 0.195 Uiso 1 1 calc R . .
C4S C 0.7066(8) 0.1151(8) 0.6689(5) 0.136(6) Uiso 1 1 d . . .
C5S C 0.5775(6) 0.2118(6) 0.6583(4) 0.113(5) Uiso 1 1 d . . .
H5S1 H 0.6111 0.2175 0.6403 0.170 Uiso 1 1 calc R . .
H5S2 H 0.5900 0.2209 0.6867 0.170 Uiso 1 1 calc R . .
H5S3 H 0.5450 0.2383 0.6495 0.170 Uiso 1 1 calc R . .
C6S C 0.5579(6) 0.1516(6) 0.6556(4) 0.092(4) Uiso 1 1 d . . .
C7S C 0.8569(7) 0.2420(7) 0.6357(5) 0.149(6) Uiso 1 1 d . . .
H7S1 H 0.8981 0.2471 0.6455 0.224 Uiso 1 1 calc R . .
H7S2 H 0.8399 0.2071 0.6489 0.224 Uiso 1 1 calc R . .
H7S3 H 0.8339 0.2773 0.6426 0.224 Uiso 1 1 calc R . .
C8S C 0.8545(6) 0.2328(6) 0.5859(5) 0.114(5) Uiso 1 1 d . . .
C9S C 0.5144(7) 0.4002(6) 0.6300(4) 0.124(5) Uiso 1 1 d . . .
H9S1 H 0.5054 0.3899 0.6584 0.186 Uiso 1 1 calc R . .
H9S2 H 0.4794 0.3932 0.6120 0.186 Uiso 1 1 calc R . .
H9S3 H 0.5256 0.4422 0.6287 0.186 Uiso 1 1 calc R . .
C10S C 0.5616(9) 0.3650(8) 0.6170(5) 0.138(6) Uiso 1 1 d . . .
C11S C 0.8988(11) 0.4279(11) 0.6235(7) 0.096(8) Uiso 0.50 1 d P . .
H11E H 0.8930 0.4671 0.6109 0.145 Uiso 0.50 1 calc PR . .
H11F H 0.9337 0.4089 0.6122 0.145 Uiso 0.50 1 calc PR . .
H11G H 0.9047 0.4324 0.6534 0.145 Uiso 0.50 1 calc PR . .
C13S C 1.0118(8) 0.7074(8) 0.4674(6) 0.061(5) Uiso 0.50 1 d P . .
H13A H 0.9928 0.7123 0.4401 0.092 Uiso 0.50 1 calc PR . .
H13B H 1.0395 0.7401 0.4728 0.092 Uiso 0.50 1 calc PR . .
H13C H 0.9814 0.7074 0.4882 0.092 Uiso 0.50 1 calc PR . .
C14S C 1.0390(10) 0.6598(11) 0.4688(7) 0.077(6) Uiso 0.50 1 d P . .
C15S C 0.5932(5) 0.7730(5) 0.8565(3) 0.087(3) Uiso 1 1 d . . .
H15A H 0.5527 0.7653 0.8460 0.130 Uiso 1 1 calc R . .
H15B H 0.6156 0.7931 0.8353 0.130 Uiso 1 1 calc R . .
H15C H 0.5920 0.7983 0.8810 0.130 Uiso 1 1 calc R . .
C16S C 0.6216(4) 0.7177(4) 0.8672(3) 0.057(2) Uiso 1 1 d . . .
C17S C 0.4974(7) 0.6371(7) 0.7425(5) 0.050(4) Uiso 0.50 1 d P . .
H17A H 0.5178 0.6064 0.7270 0.075 Uiso 0.50 1 calc PR . .
H17B H 0.5050 0.6308 0.7720 0.075 Uiso 0.50 1 calc PR . .
H17C H 0.5120 0.6763 0.7347 0.075 Uiso 0.50 1 calc PR . .
C18S C 0.4400(10) 0.6339(9) 0.7341(6) 0.067(6) Uiso 0.50 1 d P . .
C19S C 0.5736(12) 0.9780(12) 0.7818(8) 0.114(9) Uiso 0.50 1 d P . .
H19A H 0.5401 0.9515 0.7753 0.171 Uiso 0.50 1 calc PR . .
H19B H 0.5630 1.0186 0.7735 0.171 Uiso 0.50 1 calc PR . .
H19C H 0.5828 0.9770 0.8114 0.171 Uiso 0.50 1 calc PR . .
C20S C 0.6237(8) 0.9593(7) 0.7603(5) 0.049(4) Uiso 0.50 1 d P . .
C21S C 1.0820(5) 0.7228(5) 1.2596(4) 0.096(4) Uiso 1 1 d . . .
H21A H 1.0659 0.6900 1.2755 0.144 Uiso 1 1 calc R . .
H21B H 1.0630 0.7600 1.2674 0.144 Uiso 1 1 calc R . .
H21C H 1.1248 0.7256 1.2652 0.144 Uiso 1 1 calc R . .
C22S C 1.0705(4) 0.7120(4) 1.2158(3) 0.064(3) Uiso 1 1 d . . .
C23S C 1.0463(11) 0.4992(11) 0.5538(8) 0.099(8) Uiso 0.50 1 d P . .
H23A H 1.0396 0.4566 0.5498 0.148 Uiso 0.50 1 calc PR . .
H23B H 1.0497 0.5185 0.5270 0.148 Uiso 0.50 1 calc PR . .
H23C H 1.0129 0.5164 0.5681 0.148 Uiso 0.50 1 calc PR . .
C24S C 1.0944(10) 0.5072(8) 0.5756(6) 0.056(5) Uiso 0.50 1 d P . .
C25S C 0.8513(6) 0.6374(5) 0.4708(4) 0.108(4) Uiso 1 1 d . . .
H25A H 0.8129 0.6179 0.4655 0.162 Uiso 1 1 calc R . .
H25B H 0.8705 0.6205 0.4956 0.162 Uiso 1 1 calc R . .
H25C H 0.8764 0.6310 0.4473 0.162 Uiso 1 1 calc R . .
C26S C 0.8420(5) 0.7022(5) 0.4767(3) 0.073(3) Uiso 1 1 d . . .
C27S C 0.7857(8) 0.8897(8) 0.8707(6) 0.114(6) Uiso 0.75 1 d P . .
H27A H 0.7840 0.9330 0.8682 0.170 Uiso 0.75 1 calc PR . .
H27B H 0.8265 0.8762 0.8670 0.170 Uiso 0.75 1 calc PR . .
H27C H 0.7730 0.8779 0.8980 0.170 Uiso 0.75 1 calc PR . .
C28S C 0.7489(10) 0.8644(9) 0.8410(7) 0.118(7) Uiso 0.75 1 d P . .
C12S C 0.8477(13) 0.3921(12) 0.6149(8) 0.105(9) Uiso 0.50 1 d P . .

loop_
_atom_site_aniso_label
_atom_site_aniso_U_11
_atom_site_aniso_U_22
_atom_site_aniso_U_33
_atom_site_aniso_U_23
_atom_site_aniso_U_13
_atom_site_aniso_U_12
Ru1 0.0340(4) 0.0410(4) 0.0318(4) 0.0063(3) 0.0047(3) 0.0015(3)
Ru2 0.0300(4) 0.0430(4) 0.0311(4) -0.0044(3) 0.0061(3) 0.0032(3)
Ru3 0.0445(4) 0.0387(4) 0.0344(4) 0.0026(3) 0.0103(3) 0.0058(3)
S1 0.0359(11) 0.0446(12) 0.0336(12) 0.0056(9) 0.0022(9) 0.0049(9)
S2 0.0342(11) 0.0468(12) 0.0337(12) 0.0008(9) 0.0022(9) 0.0023(9)
S3 0.0431(13) 0.0519(13) 0.0343(12) 0.0044(10) 0.0030(10) 0.0069(10)
S4 0.0346(11) 0.0505(13) 0.0347(12) 0.0051(10) 0.0057(9) 0.0078(10)
S5 0.0567(15) 0.0548(15) 0.0479(15) 0.0128(11) 0.0040(11) 0.0129(12)
S6 0.0568(15) 0.0677(16) 0.0317(13) 0.0016(11) 0.0046(11) 0.0113(12)
S7 0.0404(12) 0.0392(12) 0.0356(12) -0.0043(9) 0.0061(9) -0.0003(9)
S8 0.0400(12) 0.0397(12) 0.0322(12) -0.0027(9) 0.0056(9) -0.0027(9)
S9 0.0516(14) 0.0425(12) 0.0425(13) -0.0038(10) 0.0072(11) 0.0018(10)
S10 0.0591(15) 0.0435(12) 0.0370(13) -0.0042(10) 0.0046(11) 0.0030(11)
S11 0.0598(16) 0.0518(14) 0.0561(16) -0.0181(12) 0.0049(12) 0.0064(12)
S12 0.099(2) 0.0625(16) 0.0386(15) -0.0053(12) 0.0007(14) -0.0065(15)
S13 0.0342(11) 0.0404(12) 0.0404(12) 0.0044(9) 0.0030(9) 0.0024(9)
S14 0.0374(12) 0.0379(11) 0.0376(12) 0.0003(9) 0.0059(9) 0.0029(9)
S15 0.0441(13) 0.0415(12) 0.0396(13) 0.0031(10) 0.0062(10) 0.0062(10)
S16 0.0378(12) 0.0421(12) 0.0393(13) 0.0037(10) 0.0056(9) 0.0034(9)
S17 0.0611(15) 0.0439(13) 0.0437(14) 0.0070(10) 0.0091(11) 0.0100(11)
S18 0.0517(14) 0.0423(12) 0.0452(14) -0.0029(10) 0.0091(11) -0.0007(10)
P1 0.157(5) 0.122(4) 0.170(5) 0.078(3) 0.100(4) 0.072(3)
P2 0.0578(17) 0.0629(18) 0.071(2) -0.0007(15) 0.0056(15) -0.0061(14)
P3 0.0501(16) 0.084(2) 0.0549(18) -0.0019(15) 0.0004(13) 0.0037(14)
P4 0.066(2) 0.0665(19) 0.082(2) -0.0101(17) -0.0099(16) 0.0084(15)
P5 0.0695(19) 0.0706(19) 0.065(2) -0.0073(15) 0.0156(15) -0.0192(15)
P6 0.115(3) 0.082(2) 0.083(2) -0.0238(19) 0.056(2) -0.011(2)
F1 0.139(9) 0.267(14) 0.321(17) 0.104(13) 0.098(10) 0.089(10)
F2 0.308(17) 0.50(3) 0.41(2) 0.37(2) 0.274(17) 0.272(18)
F3 0.36(2) 0.237(14) 0.202(12) -0.080(11) -0.069(12) 0.169(14)
F4 0.231(13) 0.252(14) 0.162(9) 0.088(9) 0.061(9) 0.135(11)
F5 0.170(8) 0.207(10) 0.106(6) 0.027(6) 0.039(6) -0.055(7)
F6 0.231(15) 0.083(8) 0.78(4) -0.011(13) 0.25(2) -0.008(8)
F7 0.075(5) 0.158(7) 0.134(7) 0.036(5) -0.015(5) 0.010(5)
F8 0.128(6) 0.083(5) 0.085(5) -0.024(4) 0.011(4) -0.012(4)
F9 0.113(6) 0.132(6) 0.093(5) 0.011(4) 0.044(4) -0.016(5)
F10 0.084(5) 0.147(6) 0.080(5) -0.014(4) -0.005(4) 0.016(4)
F11 0.117(6) 0.074(5) 0.166(7) -0.043(5) 0.013(5) -0.002(4)
F12 0.108(6) 0.113(6) 0.139(6) 0.043(5) 0.047(5) -0.013(4)
F13 0.114(6) 0.126(6) 0.069(4) 0.028(4) 0.008(4) -0.016(4)
F14 0.095(5) 0.190(8) 0.068(5) -0.030(5) 0.004(4) -0.044(5)
F15 0.129(7) 0.183(8) 0.129(7) 0.036(6) 0.015(5) 0.097(6)
F16 0.066(4) 0.122(5) 0.055(4) 0.000(3) 0.015(3) -0.009(3)
F17 0.159(7) 0.097(5) 0.075(5) -0.007(4) -0.013(4) -0.054(5)
F18 0.072(4) 0.122(6) 0.110(5) 0.027(4) 0.035(4) 0.033(4)
F19 0.081(4) 0.096(5) 0.085(4) 0.025(4) 0.015(3) 0.034(4)
F20 0.098(5) 0.119(6) 0.101(5) 0.019(4) 0.018(4) -0.018(4)
F21 0.138(7) 0.089(5) 0.127(6) -0.050(4) -0.027(5) 0.042(5)
F22 0.135(6) 0.097(5) 0.089(5) -0.007(4) -0.036(4) 0.040(4)
F23 0.078(5) 0.111(6) 0.167(7) -0.012(5) 0.020(5) -0.008(4)
F24 0.123(6) 0.077(4) 0.077(4) -0.019(3) -0.016(4) 0.021(4)
F25 0.100(5) 0.087(4) 0.064(4) 0.008(3) 0.025(3) -0.027(4)
F26 0.098(5) 0.090(5) 0.155(7) -0.043(5) 0.054(5) -0.011(4)
F27 0.169(8) 0.185(8) 0.048(4) 0.011(4) -0.005(4) -0.094(6)
F28 0.133(7) 0.074(5) 0.176(8) -0.023(5) -0.035(6) 0.026(4)
F29 0.077(4) 0.105(5) 0.077(4) 0.002(3) 0.015(3) -0.042(4)
F30 0.077(5) 0.125(6) 0.107(5) -0.045(4) 0.014(4) -0.041(4)
F31 0.161(8) 0.140(7) 0.104(6) -0.062(5) 0.060(5) -0.048(6)
F32 0.207(9) 0.108(6) 0.150(7) -0.055(5) 0.121(6) -0.080(6)
F33 0.122(7) 0.147(8) 0.224(10) -0.065(7) 0.039(7) 0.020(6)
F34 0.141(7) 0.192(8) 0.095(6) -0.077(6) 0.016(5) -0.018(6)
F35 0.262(12) 0.129(7) 0.146(8) -0.036(6) 0.125(8) -0.054(7)
F36 0.148(8) 0.192(9) 0.160(8) -0.092(7) -0.012(6) 0.084(7)
N1 0.047(4) 0.053(5) 0.035(4) 0.006(3) 0.007(3) 0.000(4)
N2 0.038(4) 0.048(4) 0.035(4) 0.005(3) 0.004(3) 0.001(3)
N3 0.041(4) 0.043(4) 0.034(4) 0.008(3) 0.005(3) 0.003(3)
N4 0.033(4) 0.041(4) 0.029(4) 0.004(3) -0.004(3) 0.002(3)
N5 0.036(4) 0.045(4) 0.033(4) -0.003(3) 0.005(3) -0.001(3)
N6 0.037(4) 0.038(4) 0.040(4) 0.008(3) 0.003(3) -0.001(3)
N7 0.035(4) 0.053(4) 0.033(4) -0.002(3) 0.002(3) 0.005(3)
N8 0.033(4) 0.049(4) 0.029(4) -0.004(3) 0.006(3) 0.006(3)
N9 0.039(4) 0.050(4) 0.033(4) -0.011(3) 0.001(3) 0.003(3)
N10 0.030(4) 0.043(4) 0.037(4) -0.004(3) 0.003(3) 0.002(3)
N11 0.020(3) 0.050(4) 0.030(4) -0.001(3) 0.006(3) -0.003(3)
N12 0.027(3) 0.039(4) 0.031(4) -0.004(3) 0.010(3) 0.000(3)
N13 0.049(4) 0.038(4) 0.043(4) 0.002(3) 0.014(3) 0.010(3)
N14 0.055(5) 0.049(4) 0.027(4) 0.001(3) 0.013(3) 0.002(4)
N15 0.049(4) 0.047(4) 0.033(4) -0.002(3) 0.012(3) 0.007(3)
N16 0.050(5) 0.039(4) 0.034(4) -0.004(3) 0.010(3) 0.002(3)
N17 0.038(4) 0.042(4) 0.035(4) 0.001(3) 0.007(3) -0.001(3)
N18 0.042(4) 0.049(4) 0.026(4) 0.007(3) 0.009(3) -0.001(3)
C1 0.041(5) 0.071(6) 0.040(5) 0.009(5) 0.003(4) 0.001(5)
C2 0.041(6) 0.087(8) 0.065(7) -0.001(6) 0.012(5) -0.016(5)
C3 0.053(7) 0.094(9) 0.072(8) 0.015(6) 0.005(6) -0.030(6)
C4 0.068(7) 0.072(7) 0.063(7) 0.016(5) -0.003(6) -0.029(6)
C5 0.053(6) 0.050(6) 0.029(5) 0.002(4) 0.003(4) -0.015(4)
C6 0.060(6) 0.042(5) 0.027(5) 0.008(4) -0.003(4) -0.002(4)
C7 0.089(8) 0.048(6) 0.042(6) 0.006(4) 0.001(5) 0.006(5)
C8 0.109(10) 0.048(6) 0.046(6) 0.014(5) -0.001(6) 0.015(6)
C9 0.063(7) 0.078(7) 0.042(6) 0.008(5) 0.010(5) 0.036(6)
C10 0.065(6) 0.055(6) 0.044(6) 0.009(4) 0.012(5) 0.020(5)
C11 0.050(6) 0.074(7) 0.030(5) 0.011(5) 0.006(4) -0.001(5)
C12 0.069(7) 0.094(8) 0.036(6) -0.006(5) 0.007(5) 0.002(6)
C13 0.090(9) 0.098(9) 0.032(6) -0.009(5) -0.006(6) -0.004(7)
C14 0.055(6) 0.079(7) 0.039(6) -0.006(5) -0.003(5) -0.005(5)
C15 0.053(6) 0.050(5) 0.031(5) 0.003(4) 0.001(4) 0.008(4)
C16 0.045(5) 0.042(5) 0.044(5) 0.008(4) 0.001(4) 0.006(4)
C17 0.038(5) 0.072(6) 0.043(6) -0.004(5) -0.005(4) -0.008(5)
C18 0.054(6) 0.062(6) 0.070(7) 0.015(6) 0.011(5) -0.008(5)
C19 0.047(6) 0.059(6) 0.052(6) 0.001(5) 0.019(5) 0.001(5)
C20 0.051(5) 0.047(5) 0.031(5) 0.007(4) 0.012(4) 0.008(4)
C21 0.045(5) 0.042(5) 0.034(5) -0.003(4) 0.009(4) 0.000(4)
C22 0.051(5) 0.039(5) 0.043(5) -0.002(4) 0.007(4) 0.000(4)
C23 0.050(5) 0.034(4) 0.028(5) 0.005(4) 0.002(4) 0.012(4)
C24 0.019(4) 0.040(4) 0.031(4) 0.006(4) 0.000(3) -0.003(3)
C25 0.026(4) 0.040(5) 0.040(5) -0.004(4) 0.003(4) -0.001(3)
C26 0.030(4) 0.035(4) 0.035(5) 0.003(4) 0.004(3) 0.003(3)
C27 0.029(4) 0.041(5) 0.030(4) -0.003(4) 0.003(3) -0.002(3)
C28 0.038(5) 0.041(5) 0.033(5) -0.005(4) 0.003(4) -0.001(4)
C29 0.051(5) 0.043(5) 0.040(5) 0.004(4) 0.011(4) 0.003(4)
C30 0.045(5) 0.042(5) 0.043(6) 0.010(4) 0.004(4) 0.005(4)
C31 0.027(4) 0.043(5) 0.026(4) 0.003(4) 0.004(3) -0.006(3)
C32 0.017(4) 0.040(5) 0.035(5) 0.006(4) 0.001(3) 0.000(3)
C33 0.024(4) 0.052(5) 0.033(5) 0.004(4) 0.006(3) -0.001(4)
C34 0.025(4) 0.048(5) 0.031(5) 0.005(4) 0.004(3) 0.004(3)
C35 0.032(4) 0.056(5) 0.032(5) 0.013(4) 0.007(4) 0.007(4)
C36 0.029(4) 0.060(6) 0.036(5) 0.013(4) 0.011(4) 0.005(4)
C37 0.141(12) 0.108(10) 0.042(7) 0.025(7) 0.008(7) 0.033(9)
C38 0.117(10) 0.075(8) 0.039(6) 0.011(6) -0.003(6) -0.007(7)
C39 0.039(5) 0.057(6) 0.043(5) -0.001(4) 0.002(4) -0.004(4)
C40 0.041(5) 0.077(7) 0.056(6) 0.017(5) 0.002(5) -0.012(5)
C41 0.033(5) 0.099(8) 0.049(6) 0.021(6) 0.014(4) -0.002(5)
C42 0.037(5) 0.081(7) 0.039(5) 0.006(5) 0.015(4) 0.010(5)
C43 0.034(5) 0.056(5) 0.029(5) 0.002(4) 0.008(4) 0.005(4)
C44 0.042(5) 0.050(5) 0.030(5) 0.000(4) 0.005(4) 0.010(4)
C45 0.047(6) 0.064(6) 0.050(6) 0.000(5) 0.006(4) 0.019(5)
C46 0.052(6) 0.054(6) 0.069(7) -0.009(5) 0.014(5) 0.015(5)
C47 0.060(6) 0.054(6) 0.058(6) -0.011(5) 0.010(5) 0.004(5)
C48 0.045(5) 0.052(6) 0.051(6) -0.008(4) 0.002(4) -0.004(5)
C49 0.056(6) 0.045(5) 0.032(5) -0.004(4) 0.007(4) 0.012(4)
C50 0.085(8) 0.062(7) 0.036(6) -0.007(5) -0.017(5) 0.010(6)
C51 0.111(10) 0.066(7) 0.038(6) -0.018(5) -0.034(6) 0.024(7)
C52 0.058(7) 0.059(6) 0.074(8) -0.019(6) -0.022(6) 0.018(5)
C53 0.040(5) 0.047(5) 0.053(6) -0.015(4) -0.013(4) 0.013(4)
C54 0.033(5) 0.036(5) 0.059(6) -0.013(4) -0.007(4) 0.007(4)
C55 0.041(6) 0.048(6) 0.094(9) -0.023(6) -0.012(6) 0.006(4)
C56 0.036(6) 0.055(6) 0.092(9) 0.000(6) 0.014(6) -0.010(5)
C57 0.037(5) 0.050(6) 0.077(7) -0.007(5) 0.017(5) -0.005(4)
C58 0.034(5) 0.039(5) 0.059(6) 0.002(4) 0.017(4) -0.001(4)
C59 0.027(4) 0.050(5) 0.030(5) 0.002(4) 0.004(3) -0.003(4)
C60 0.036(5) 0.037(5) 0.041(5) 0.004(4) -0.002(4) 0.001(4)
C61 0.024(4) 0.044(5) 0.051(6) -0.008(4) 0.007(4) 0.003(4)
C62 0.029(4) 0.034(4) 0.033(5) -0.006(4) 0.013(3) -0.004(3)
C63 0.027(4) 0.038(5) 0.035(5) -0.002(4) 0.006(3) -0.005(3)
C64 0.023(4) 0.041(5) 0.031(5) -0.006(4) 0.008(3) 0.001(3)
C65 0.020(4) 0.041(5) 0.036(5) 0.000(4) 0.008(3) -0.011(3)
C66 0.034(4) 0.046(5) 0.034(5) 0.005(4) 0.009(4) 0.000(4)
C67 0.035(5) 0.040(5) 0.041(5) -0.002(4) 0.011(4) -0.001(4)
C68 0.026(4) 0.047(5) 0.032(5) 0.001(4) 0.005(3) 0.006(4)
C69 0.026(4) 0.036(4) 0.036(5) -0.007(4) 0.013(3) -0.002(3)
C70 0.024(4) 0.037(4) 0.029(4) -0.003(3) 0.006(3) -0.003(3)
C71 0.043(5) 0.038(5) 0.033(5) -0.003(4) 0.010(4) -0.001(4)
C72 0.048(5) 0.042(5) 0.039(5) 0.002(4) 0.015(4) -0.006(4)
C73 0.055(6) 0.044(5) 0.038(5) -0.014(4) 0.010(4) -0.003(4)
C74 0.063(6) 0.055(6) 0.029(5) -0.015(4) 0.005(4) -0.005(5)
C75 0.073(8) 0.057(7) 0.106(9) -0.038(7) -0.011(7) 0.017(6)
C76 0.108(10) 0.092(9) 0.056(7) -0.036(7) -0.020(6) 0.015(7)
C77 0.039(5) 0.048(5) 0.057(6) 0.000(5) 0.001(4) 0.004(4)
C78 0.052(6) 0.065(7) 0.071(7) 0.003(5) 0.006(5) -0.007(5)
C79 0.045(6) 0.079(7) 0.068(7) -0.002(6) 0.019(5) -0.017(5)
C80 0.071(7) 0.072(7) 0.046(6) -0.002(5) 0.030(5) -0.003(6)
C81 0.059(6) 0.044(5) 0.044(6) 0.003(4) 0.016(5) 0.008(4)
C82 0.055(6) 0.045(5) 0.045(6) -0.002(4) 0.018(4) 0.007(4)
C83 0.099(8) 0.057(6) 0.044(6) -0.002(5) 0.034(6) 0.003(6)
C84 0.122(10) 0.068(7) 0.045(7) -0.013(5) 0.026(6) -0.021(7)
C85 0.128(10) 0.052(6) 0.062(7) -0.010(5) 0.027(7) -0.030(6)
C86 0.089(8) 0.047(6) 0.043(6) -0.009(5) 0.017(5) -0.008(5)
C87 0.057(6) 0.071(7) 0.043(6) -0.006(5) 0.012(5) 0.006(5)
C88 0.070(7) 0.066(7) 0.039(6) 0.006(5) 0.002(5) 0.035(6)
C89 0.097(9) 0.051(6) 0.042(6) -0.001(5) 0.000(6) 0.019(6)
C90 0.085(8) 0.044(6) 0.046(6) -0.004(4) 0.006(5) 0.010(5)
C91 0.067(6) 0.042(5) 0.028(5) 0.003(4) 0.004(4) 0.011(5)
C92 0.077(7) 0.027(4) 0.038(5) -0.008(4) 0.010(5) -0.003(4)
C93 0.073(7) 0.049(6) 0.044(6) 0.005(4) 0.012(5) -0.006(5)
C94 0.077(7) 0.048(6) 0.049(6) -0.003(5) 0.023(5) -0.017(5)
C95 0.046(5) 0.050(5) 0.051(6) -0.010(5) 0.014(4) -0.011(4)
C96 0.053(6) 0.040(5) 0.048(6) -0.009(4) 0.010(4) -0.001(4)
C97 0.053(6) 0.049(5) 0.041(6) 0.007(4) 0.011(4) 0.013(4)
C98 0.044(5) 0.054(6) 0.043(5) 0.002(4) -0.001(4) 0.007(4)
C99 0.045(5) 0.042(5) 0.035(5) 0.002(4) 0.011(4) 0.002(4)
C100 0.030(4) 0.046(5) 0.034(5) 0.004(4) 0.006(4) 0.002(4)
C101 0.024(4) 0.036(4) 0.034(5) 0.005(4) 0.006(3) -0.001(3)
C102 0.031(4) 0.036(4) 0.027(4) 0.007(4) 0.007(3) 0.000(3)
C103 0.024(4) 0.034(4) 0.036(5) 0.002(4) 0.008(3) 0.003(3)
C104 0.041(5) 0.037(5) 0.043(5) 0.006(4) 0.000(4) 0.005(4)
C105 0.053(6) 0.050(6) 0.039(5) 0.004(4) 0.001(4) -0.003(4)
C106 0.053(5) 0.037(5) 0.035(5) -0.001(4) 0.007(4) -0.004(4)
C107 0.024(4) 0.036(4) 0.039(5) 0.004(4) 0.006(3) 0.001(3)
C108 0.027(4) 0.036(4) 0.036(5) 0.009(4) 0.002(3) 0.003(3)
C109 0.030(4) 0.040(5) 0.034(5) 0.004(4) 0.006(3) 0.000(3)
C110 0.032(4) 0.044(5) 0.039(5) 0.004(4) 0.008(4) 0.000(4)
C111 0.032(4) 0.036(5) 0.040(5) 0.005(4) 0.015(4) 0.000(3)
C112 0.035(5) 0.035(4) 0.041(5) 0.001(4) 0.011(4) 0.000(3)
C113 0.038(5) 0.035(5) 0.066(6) 0.004(4) 0.010(4) 0.004(4)
C114 0.043(5) 0.044(5) 0.060(6) -0.004(4) 0.009(4) 0.003(4)

loop_
_atom_type_symbol
_atom_type_description
_atom_type_scat_dispersion_real
_atom_type_scat_dispersion_imag
_atom_type_scat_source
C C 0.0033 0.0016 'International Tables Vol C Tables 4.2.6.8 and 6.1.1.4'
H H 0.0000 0.0000 'International Tables Vol C Tables 4.2.6.8 and 6.1.1.4'
N N 0.0061 0.0033 'International Tables Vol C Tables 4.2.6.8 and 6.1.1.4'
F F 0.0171 0.0103 'International Tables Vol C Tables 4.2.6.8 and 6.1.1.4'
P P 0.1023 0.0942 'International Tables Vol C Tables 4.2.6.8 and 6.1.1.4'
S S 0.1246 0.1234 'International Tables Vol C Tables 4.2.6.8 and 6.1.1.4'
Ru Ru -1.2594 0.8363 'International Tables Vol C Tables 4.2.6.8 and 6.1.1.4'

loop_
_geom_angle_atom_site_label_1
_geom_angle_atom_site_label_2
_geom_angle_atom_site_label_3
_geom_angle
_geom_angle_site_symmetry_1
_geom_angle_site_symmetry_3
_geom_angle_publ_flag
N3 Ru1 N2 93.6(3) . . ?
N3 Ru1 N6 172.4(2) . . ?
N2 Ru1 N6 93.1(3) . . ?
N3 Ru1 N4 78.0(3) . . ?
N2 Ru1 N4 95.4(3) . . ?
N6 Ru1 N4 97.6(2) . . ?
N3 Ru1 N5 93.5(3) . . ?
N2 Ru1 N5 172.0(3) . . ?
N6 Ru1 N5 80.1(3) . . ?
N4 Ru1 N5 89.7(2) . . ?
N3 Ru1 N1 97.7(3) . . ?
N2 Ru1 N1 78.6(3) . . ?
N6 Ru1 N1 87.3(3) . . ?
N4 Ru1 N1 172.5(2) . . ?
N5 Ru1 N1 96.8(3) . . ?
N9 Ru2 N11 93.6(2) . . ?
N9 Ru2 N12 171.8(2) . . ?
N11 Ru2 N12 80.1(2) . . ?
N9 Ru2 N7 97.4(3) . . ?
N11 Ru2 N7 95.2(2) . . ?
N12 Ru2 N7 88.5(2) . . ?
N9 Ru2 N10 78.6(3) . . ?
N11 Ru2 N10 90.6(2) . . ?
N12 Ru2 N10 96.0(2) . . ?
N7 Ru2 N10 173.1(3) . . ?
N9 Ru2 N8 93.2(2) . . ?
N11 Ru2 N8 171.9(2) . . ?
N12 Ru2 N8 93.5(2) . . ?
N7 Ru2 N8 79.6(3) . . ?
N10 Ru2 N8 95.0(2) . . ?
N14 Ru3 N17 170.1(3) . . ?
N14 Ru3 N15 89.6(3) . . ?
N17 Ru3 N15 98.7(3) . . ?
N14 Ru3 N16 98.7(3) . . ?
N17 Ru3 N16 88.2(2) . . ?
N15 Ru3 N16 78.9(3) . . ?
N14 Ru3 N18 92.4(3) . . ?
N17 Ru3 N18 79.8(3) . . ?
N15 Ru3 N18 174.7(3) . . ?
N16 Ru3 N18 96.0(3) . . ?
N14 Ru3 N13 79.4(3) . . ?
N17 Ru3 N13 94.4(3) . . ?
N15 Ru3 N13 95.6(3) . . ?
N16 Ru3 N13 174.2(3) . . ?
N18 Ru3 N13 89.6(3) . . ?
C31 S1 C33 94.4(4) . . ?
C32 S2 C33 94.6(4) . . ?
C35 S3 C34 95.3(4) . . ?
C34 S4 C36 94.6(4) . . ?
C35 S5 C37 99.6(5) . . ?
C36 S6 C38 100.9(4) . . ?
C71 S7 C69 94.4(4) . . ?
C70 S8 C71 94.5(4) . . ?
C73 S9 C72 93.7(4) . . ?
C72 S10 C74 94.0(4) . . ?
C73 S11 C75 96.2(4) . . ?
C74 S12 C76 103.9(5) . . ?
C109 S13 C108 94.6(4) . . ?
C107 S14 C109 94.6(4) . . ?
C110 S15 C111 95.6(4) . . ?
C112 S16 C110 95.8(4) . . ?
C111 S17 C113 101.3(4) . . ?
C112 S18 C114 101.6(4) . . ?
F6 P1 F2 85.4(11) . . ?
F6 P1 F5 91.0(9) . . ?
F2 P1 F5 176.4(9) . . ?
F6 P1 F1 99.0(11) . . ?
F2 P1 F1 89.2(8) . . ?
F5 P1 F1 91.9(6) . . ?
F6 P1 F3 171.5(12) . . ?
F2 P1 F3 92.1(11) . . ?
F5 P1 F3 91.4(8) . . ?
F1 P1 F3 89.1(7) . . ?
F6 P1 F4 84.8(8) . . ?
F2 P1 F4 90.9(8) . . ?
F5 P1 F4 88.2(6) . . ?
F1 P1 F4 176.2(9) . . ?
F3 P1 F4 87.1(9) . . ?
F7 P2 F12 91.8(4) . . ?
F7 P2 F9 90.0(4) . . ?
F12 P2 F9 178.1(5) . . ?
F7 P2 F11 92.6(4) . . ?
F12 P2 F11 90.6(4) . . ?
F9 P2 F11 90.0(4) . . ?
F7 P2 F8 90.2(4) . . ?
F12 P2 F8 89.7(4) . . ?
F9 P2 F8 89.6(4) . . ?
F11 P2 F8 177.2(4) . . ?
F7 P2 F10 178.5(5) . . ?
F12 P2 F10 89.2(4) . . ?
F9 P2 F10 89.0(4) . . ?
F11 P2 F10 88.5(4) . . ?
F8 P2 F10 88.7(4) . . ?
F17 P3 F15 92.1(5) . . ?
F17 P3 F13 90.8(4) . . ?
F15 P3 F13 92.1(4) . . ?
F17 P3 F14 178.4(4) . . ?
F15 P3 F14 88.6(5) . . ?
F13 P3 F14 90.6(4) . . ?
F17 P3 F18 90.5(4) . . ?
F15 P3 F18 176.0(5) . . ?
F13 P3 F18 90.9(4) . . ?
F14 P3 F18 88.7(4) . . ?
F17 P3 F16 89.1(4) . . ?
F15 P3 F16 88.1(4) . . ?
F13 P3 F16 179.8(4) . . ?
F14 P3 F16 89.5(4) . . ?
F18 P3 F16 88.9(3) . . ?
F23 P4 F21 89.8(4) . . ?
F23 P4 F20 179.7(5) . . ?
F21 P4 F20 90.1(4) . . ?
F23 P4 F24 89.4(4) . . ?
F21 P4 F24 178.5(4) . . ?
F20 P4 F24 90.6(4) . . ?
F23 P4 F22 90.6(4) . . ?
F21 P4 F22 91.1(4) . . ?
F20 P4 F22 89.7(4) . . ?
F24 P4 F22 90.2(4) . . ?
F23 P4 F19 90.4(4) . . ?
F21 P4 F19 90.1(4) . . ?
F20 P4 F19 89.3(4) . . ?
F24 P4 F19 88.6(4) . . ?
F22 P4 F19 178.5(4) . . ?
F27 P5 F25 177.8(5) . . ?
F27 P5 F28 91.6(5) . . ?
F25 P5 F28 90.3(4) . . ?
F27 P5 F30 90.1(4) . . ?
F25 P5 F30 90.9(4) . . ?
F28 P5 F30 92.1(4) . . ?
F27 P5 F26 89.2(5) . . ?
F25 P5 F26 88.8(4) . . ?
F28 P5 F26 178.5(4) . . ?
F30 P5 F26 89.1(4) . . ?
F27 P5 F29 90.0(4) . . ?
F25 P5 F29 89.0(3) . . ?
F28 P5 F29 89.0(4) . . ?
F30 P5 F29 178.9(4) . . ?
F26 P5 F29 89.8(4) . . ?
F34 P6 F36 94.0(5) . . ?
F34 P6 F32 89.7(5) . . ?
F36 P6 F32 91.9(6) . . ?
F34 P6 F35 93.6(5) . . ?
F36 P6 F35 95.0(6) . . ?
F32 P6 F35 172.1(7) . . ?
F34 P6 F31 178.6(5) . . ?
F36 P6 F31 87.2(5) . . ?
F32 P6 F31 90.9(4) . . ?
F35 P6 F31 85.6(5) . . ?
F34 P6 F33 87.3(5) . . ?
F36 P6 F33 178.7(5) . . ?
F32 P6 F33 88.1(5) . . ?
F35 P6 F33 84.9(6) . . ?
F31 P6 F33 91.4(5) . . ?
C5 N1 C1 119.9(7) . . ?
C5 N1 Ru1 115.0(6) . . ?
C1 N1 Ru1 125.1(6) . . ?
C10 N2 C6 118.9(7) . . ?
C10 N2 Ru1 125.3(6) . . ?
C6 N2 Ru1 115.1(5) . . ?
C11 N3 C15 117.7(7) . . ?
C11 N3 Ru1 125.0(6) . . ?
C15 N3 Ru1 117.1(5) . . ?
C20 N4 C16 118.9(7) . . ?
C20 N4 Ru1 125.1(6) . . ?
C16 N4 Ru1 116.0(5) . . ?
C21 N5 C25 117.3(7) . . ?
C21 N5 Ru1 128.9(5) . . ?
C25 N5 Ru1 113.8(5) . . ?
C30 N6 C26 116.5(7) . . ?
C30 N6 Ru1 129.7(5) . . ?
C26 N6 Ru1 113.8(5) . . ?
C39 N7 C43 118.9(7) . . ?
C39 N7 Ru2 125.9(6) . . ?
C43 N7 Ru2 115.2(5) . . ?
C48 N8 C44 120.3(7) . . ?
C48 N8 Ru2 126.2(5) . . ?
C44 N8 Ru2 113.5(5) . . ?
C53 N9 C49 118.5(7) . . ?
C53 N9 Ru2 115.6(6) . . ?
C49 N9 Ru2 125.7(6) . . ?
C54 N10 C58 118.2(7) . . ?
C54 N10 Ru2 116.0(5) . . ?
C58 N10 Ru2 125.8(6) . . ?
C59 N11 C63 116.3(7) . . ?
C59 N11 Ru2 130.0(5) . . ?
C63 N11 Ru2 113.7(5) . . ?
C68 N12 C64 117.8(7) . . ?
C68 N12 Ru2 129.2(5) . . ?
C64 N12 Ru2 112.9(5) . . ?
C81 N13 C77 119.2(7) . . ?
C81 N13 Ru3 114.4(6) . . ?
C77 N13 Ru3 126.3(5) . . ?
C86 N14 C82 118.6(7) . . ?
C86 N14 Ru3 125.9(6) . . ?
C82 N14 Ru3 115.1(6) . . ?
C87 N15 C91 117.8(7) . . ?
C87 N15 Ru3 126.5(6) . . ?
C91 N15 Ru3 115.5(6) . . ?
C96 N16 C92 117.4(7) . . ?
C96 N16 Ru3 127.0(6) . . ?
C92 N16 Ru3 115.3(6) . . ?
C97 N17 C101 117.2(7) . . ?
C97 N17 Ru3 129.3(6) . . ?
C101 N17 Ru3 113.5(5) . . ?
C106 N18 C102 117.3(7) . . ?
C106 N18 Ru3 128.5(5) . . ?
C102 N18 Ru3 114.2(5) . . ?
N1 C1 C2 122.4(9) . . ?
C3 C2 C1 117.6(9) . . ?
C2 C3 C4 120.5(9) . . ?
C3 C4 C5 119.4(10) . . ?
N1 C5 C4 120.2(9) . . ?
N1 C5 C6 116.3(7) . . ?
C4 C5 C6 123.4(9) . . ?
N2 C6 C7 121.2(9) . . ?
N2 C6 C5 114.2(7) . . ?
C7 C6 C5 124.5(8) . . ?
C8 C7 C6 119.4(10) . . ?
C9 C8 C7 120.2(9) . . ?
C8 C9 C10 119.2(9) . . ?
N2 C10 C9 120.9(9) . . ?
N3 C11 C12 121.5(9) . . ?
C11 C12 C13 121.2(9) . . ?
C14 C13 C12 117.8(9) . . ?
C13 C14 C15 119.1(9) . . ?
N3 C15 C14 122.7(8) . . ?
N3 C15 C16 114.2(7) . . ?
C14 C15 C16 123.1(8) . . ?
N4 C16 C17 120.2(8) . . ?
N4 C16 C15 114.5(7) . . ?
C17 C16 C15 125.3(8) . . ?
C18 C17 C16 120.0(9) . . ?
C19 C18 C17 119.9(9) . . ?
C18 C19 C20 119.2(8) . . ?
N4 C20 C19 121.7(8) . . ?
N5 C21 C22 122.0(7) . . ?
C23 C22 C21 120.6(7) . . ?
C22 C23 C24 119.0(7) . . ?
C23 C24 C25 117.9(7) . . ?
C23 C24 C31 124.2(7) . . ?
C25 C24 C31 117.9(7) . . ?
N5 C25 C24 123.2(7) . . ?
N5 C25 C26 116.0(7) . . ?
C24 C25 C26 120.8(7) . . ?
N6 C26 C27 123.2(7) . . ?
N6 C26 C25 116.2(7) . . ?
C27 C26 C25 120.6(7) . . ?
C28 C27 C26 117.4(7) . . ?
C28 C27 C32 125.4(7) . . ?
C26 C27 C32 117.1(7) . . ?
C29 C28 C27 120.6(8) . . ?
C28 C29 C30 118.2(8) . . ?
N6 C30 C29 124.0(7) . . ?
C32 C31 C24 120.6(7) . . ?
C32 C31 S1 118.3(6) . . ?
C24 C31 S1 121.1(6) . . ?
C31 C32 C27 123.0(7) . . ?
C31 C32 S2 116.7(6) . . ?
C27 C32 S2 120.2(6) . . ?
C34 C33 S1 123.2(6) . . ?
C34 C33 S2 121.2(6) . . ?
S1 C33 S2 115.5(4) . . ?
C33 C34 S4 121.7(6) . . ?
C33 C34 S3 122.3(6) . . ?
S4 C34 S3 116.0(4) . . ?
C36 C35 S5 128.0(6) . . ?
C36 C35 S3 116.7(6) . . ?
S5 C35 S3 115.3(5) . . ?
C35 C36 S6 129.6(6) . . ?
C35 C36 S4 117.3(6) . . ?
S6 C36 S4 113.1(5) . . ?
C38 C37 S5 116.7(9) . . ?
C37 C38 S6 120.3(8) . . ?
N7 C39 C40 122.4(8) . . ?
C39 C40 C41 118.3(9) . . ?
C42 C41 C40 120.1(8) . . ?
C41 C42 C43 119.2(9) . . ?
N7 C43 C42 121.0(8) . . ?
N7 C43 C44 115.1(7) . . ?
C42 C43 C44 123.9(8) . . ?
N8 C44 C45 118.2(8) . . ?
N8 C44 C43 116.4(7) . . ?
C45 C44 C43 125.4(8) . . ?
C46 C45 C44 121.2(8) . . ?
C45 C46 C47 119.6(9) . . ?
C46 C47 C48 117.7(9) . . ?
N8 C48 C47 123.0(8) . . ?
N9 C49 C50 122.4(9) . . ?
C49 C50 C51 119.3(10) . . ?
C52 C51 C50 119.2(9) . . ?
C51 C52 C53 119.6(10) . . ?
N9 C53 C52 120.9(9) . . ?
N9 C53 C54 115.0(7) . . ?
C52 C53 C54 124.1(9) . . ?
N10 C54 C55 120.4(9) . . ?
N10 C54 C53 114.7(7) . . ?
C55 C54 C53 124.8(8) . . ?
C56 C55 C54 119.8(9) . . ?
C57 C56 C55 119.8(9) . . ?
C56 C57 C58 120.2(9) . . ?
N10 C58 C57 121.5(9) . . ?
N11 C59 C60 124.8(7) . . ?
C61 C60 C59 118.5(7) . . ?
C60 C61 C62 119.3(7) . . ?
C61 C62 C63 118.4(7) . . ?
C61 C62 C69 124.2(7) . . ?
C63 C62 C69 117.4(7) . . ?
N11 C63 C62 122.6(7) . . ?
N11 C63 C64 116.1(7) . . ?
C62 C63 C64 121.3(7) . . ?
N12 C64 C65 122.3(7) . . ?
N12 C64 C63 117.2(7) . . ?
C65 C64 C63 120.5(7) . . ?
C64 C65 C66 117.8(7) . . ?
C64 C65 C70 117.6(7) . . ?
C66 C65 C70 124.6(7) . . ?
C67 C66 C65 118.3(8) . . ?
C68 C67 C66 121.6(8) . . ?
N12 C68 C67 122.2(7) . . ?
C70 C69 C62 121.8(7) . . ?
C70 C69 S7 117.2(6) . . ?
C62 C69 S7 121.0(6) . . ?
C69 C70 C65 121.4(7) . . ?
C69 C70 S8 117.7(6) . . ?
C65 C70 S8 120.9(6) . . ?
C72 C71 S7 122.4(6) . . ?
C72 C71 S8 121.7(6) . . ?
S7 C71 S8 115.8(4) . . ?
C71 C72 S10 122.5(7) . . ?
C71 C72 S9 123.1(7) . . ?
S10 C72 S9 114.3(5) . . ?
C74 C73 S9 118.0(6) . . ?
C74 C73 S11 124.6(7) . . ?
S9 C73 S11 117.2(5) . . ?
C73 C74 S12 127.5(7) . . ?
C73 C74 S10 117.6(6) . . ?
S12 C74 S10 114.8(5) . . ?
C76 C75 S11 113.2(8) . . ?
C75 C76 S12 117.1(7) . . ?
N13 C77 C78 123.2(9) . . ?
C77 C78 C79 117.2(9) . . ?
C80 C79 C78 120.1(9) . . ?
C79 C80 C81 121.0(9) . . ?
N13 C81 C80 119.1(8) . . ?
N13 C81 C82 115.5(7) . . ?
C80 C81 C82 125.3(8) . . ?
N14 C82 C83 120.9(9) . . ?
N14 C82 C81 114.5(7) . . ?
C83 C82 C81 124.5(8) . . ?
C82 C83 C84 119.8(9) . . ?
C83 C84 C85 119.9(9) . . ?
C86 C85 C84 117.5(10) . . ?
N14 C86 C85 123.2(9) . . ?
N15 C87 C88 123.2(9) . . ?
C89 C88 C87 117.8(9) . . ?
C88 C89 C90 120.5(9) . . ?
C91 C90 C89 119.9(10) . . ?
N15 C91 C90 120.6(9) . . ?
N15 C91 C92 114.5(7) . . ?
C90 C91 C92 124.9(9) . . ?
N16 C92 C93 122.3(9) . . ?
N16 C92 C91 114.9(7) . . ?
C93 C92 C91 122.8(8) . . ?
C92 C93 C94 118.3(9) . . ?
C95 C94 C93 120.6(8) . . ?
C94 C95 C96 117.8(9) . . ?
N16 C96 C95 123.6(9) . . ?
N17 C97 C98 123.3(8) . . ?
C99 C98 C97 120.0(8) . . ?
C98 C99 C100 119.3(8) . . ?
C99 C100 C101 117.3(7) . . ?
C99 C100 C107 124.9(7) . . ?
C101 C100 C107 117.8(7) . . ?
N17 C101 C100 122.9(7) . . ?
N17 C101 C102 116.7(7) . . ?
C100 C101 C102 120.4(7) . . ?
N18 C102 C103 123.1(7) . . ?
N18 C102 C101 115.7(6) . . ?
C103 C102 C101 121.2(7) . . ?
C102 C103 C104 117.9(7) . . ?
C102 C103 C108 117.8(7) . . ?
C104 C103 C108 124.3(7) . . ?
C105 C104 C103 119.0(7) . . ?
C104 C105 C106 120.3(8) . . ?
N18 C106 C105 122.4(8) . . ?
C108 C107 C100 121.8(7) . . ?
C108 C107 S14 117.2(6) . . ?
C100 C107 S14 121.0(6) . . ?
C107 C108 C103 121.0(7) . . ?
C107 C108 S13 117.8(6) . . ?
C103 C108 S13 121.2(6) . . ?
C110 C109 S13 123.8(6) . . ?
C110 C109 S14 121.0(6) . . ?
S13 C109 S14 115.2(4) . . ?
C109 C110 S16 122.0(6) . . ?
C109 C110 S15 123.7(6) . . ?
S16 C110 S15 114.2(4) . . ?
C112 C111 S17 129.6(6) . . ?
C112 C111 S15 116.3(6) . . ?
S17 C111 S15 114.1(5) . . ?
C111 C112 S18 126.8(6) . . ?
C111 C112 S16 117.8(6) . . ?
S18 C112 S16 115.2(5) . . ?
C114 C113 S17 115.2(6) . . ?
C113 C114 S18 112.0(6) . . ?
N1S C2S C1S 165(3) . . ?
N2S C4S C3S 160.7(19) . . ?
N3S C6S C5S 178.7(16) . . ?
N4S C8S C7S 177.3(16) . . ?
N5S C10S C9S 157(2) . . ?
N7S C14S C13S 171(3) . . ?
N8S C16S C15S 177.2(11) . . ?
N9S C18S C17S 177(2) . . ?
N10S C20S C19S 179(2) . . ?
N11S C22S C21S 176.8(12) . . ?
N12S C24S C23S 169(3) . . ?
N13S C26S C25S 178.2(13) . . ?
N14S C28S C27S 165(3) . . ?
N6S C12S C11S 164(3) . . ?

loop_
_geom_bond_atom_site_label_1
_geom_bond_atom_site_label_2
_geom_bond_distance
_geom_bond_site_symmetry_2
_geom_bond_publ_flag
Ru1 N3 2.050(7) . ?
Ru1 N2 2.052(7) . ?
Ru1 N6 2.057(7) . ?
Ru1 N4 2.063(6) . ?
Ru1 N5 2.067(7) . ?
Ru1 N1 2.074(7) . ?
Ru2 N9 2.061(7) . ?
Ru2 N11 2.061(7) . ?
Ru2 N12 2.068(6) . ?
Ru2 N7 2.070(7) . ?
Ru2 N10 2.070(6) . ?
Ru2 N8 2.082(6) . ?
Ru3 N14 2.045(7) . ?
Ru3 N17 2.056(6) . ?
Ru3 N15 2.069(7) . ?
Ru3 N16 2.070(7) . ?
Ru3 N18 2.071(6) . ?
Ru3 N13 2.071(7) . ?
S1 C31 1.745(8) . ?
S1 C33 1.757(8) . ?
S2 C32 1.749(8) . ?
S2 C33 1.781(8) . ?
S3 C35 1.755(8) . ?
S3 C34 1.758(8) . ?
S4 C34 1.741(8) . ?
S4 C36 1.777(8) . ?
S5 C35 1.742(8) . ?
S5 C37 1.803(11) . ?
S6 C36 1.744(9) . ?
S6 C38 1.790(10) . ?
S7 C71 1.760(8) . ?
S7 C69 1.762(7) . ?
S8 C70 1.742(8) . ?
S8 C71 1.775(8) . ?
S9 C73 1.747(9) . ?
S9 C72 1.775(8) . ?
S10 C72 1.758(9) . ?
S10 C74 1.756(9) . ?
S11 C73 1.765(8) . ?
S11 C75 1.802(10) . ?
S12 C74 1.747(9) . ?
S12 C76 1.782(11) . ?
S13 C109 1.756(8) . ?
S13 C108 1.764(7) . ?
S14 C107 1.759(8) . ?
S14 C109 1.775(8) . ?
S15 C110 1.762(8) . ?
S15 C111 1.779(8) . ?
S16 C112 1.755(8) . ?
S16 C110 1.760(8) . ?
S17 C111 1.759(8) . ?
S17 C113 1.830(8) . ?
S18 C112 1.752(8) . ?
S18 C114 1.792(8) . ?
P1 F6 1.500(13) . ?
P1 F2 1.509(10) . ?
P1 F5 1.521(8) . ?
P1 F1 1.542(13) . ?
P1 F3 1.561(13) . ?
P1 F4 1.618(13) . ?
P2 F7 1.566(7) . ?
P2 F12 1.569(7) . ?
P2 F9 1.572(7) . ?
P2 F11 1.585(7) . ?
P2 F8 1.593(6) . ?
P2 F10 1.606(7) . ?
P3 F17 1.558(7) . ?
P3 F15 1.567(7) . ?
P3 F13 1.582(7) . ?
P3 F14 1.589(7) . ?
P3 F18 1.600(6) . ?
P3 F16 1.604(6) . ?
P4 F23 1.576(8) . ?
P4 F21 1.589(7) . ?
P4 F20 1.597(7) . ?
P4 F24 1.603(6) . ?
P4 F22 1.607(7) . ?
P4 F19 1.609(6) . ?
P5 F27 1.571(7) . ?
P5 F25 1.580(6) . ?
P5 F28 1.585(7) . ?
P5 F30 1.590(6) . ?
P5 F26 1.609(7) . ?
P5 F29 1.611(6) . ?
P6 F34 1.554(7) . ?
P6 F36 1.555(8) . ?
P6 F32 1.558(7) . ?
P6 F35 1.566(9) . ?
P6 F31 1.590(8) . ?
P6 F33 1.626(9) . ?
N1 C5 1.337(10) . ?
N1 C1 1.367(10) . ?
N2 C10 1.357(10) . ?
N2 C6 1.378(10) . ?
N3 C11 1.355(10) . ?
N3 C15 1.363(10) . ?
N4 C20 1.332(9) . ?
N4 C16 1.376(10) . ?
N5 C21 1.351(9) . ?
N5 C25 1.374(9) . ?
N6 C30 1.351(10) . ?
N6 C26 1.380(9) . ?
N7 C39 1.351(10) . ?
N7 C43 1.362(9) . ?
N8 C48 1.332(10) . ?
N8 C44 1.374(9) . ?
N9 C53 1.355(10) . ?
N9 C49 1.364(10) . ?
N10 C54 1.345(10) . ?
N10 C58 1.346(10) . ?
N11 C59 1.352(9) . ?
N11 C63 1.367(9) . ?
N12 C68 1.358(9) . ?
N12 C64 1.366(9) . ?
N13 C81 1.357(10) . ?
N13 C77 1.363(10) . ?
N14 C86 1.342(11) . ?
N14 C82 1.366(10) . ?
N15 C87 1.355(10) . ?
N15 C91 1.383(10) . ?
N16 C96 1.354(10) . ?
N16 C92 1.376(10) . ?
N17 C97 1.317(9) . ?
N17 C101 1.396(9) . ?
N18 C106 1.339(9) . ?
N18 C102 1.377(9) . ?
C1 C2 1.390(11) . ?
C2 C3 1.381(13) . ?
C3 C4 1.384(14) . ?
C4 C5 1.410(11) . ?
C5 C6 1.452(12) . ?
C6 C7 1.399(11) . ?
C7 C8 1.373(13) . ?
C8 C9 1.375(13) . ?
C9 C10 1.417(12) . ?
C11 C12 1.360(12) . ?
C12 C13 1.397(13) . ?
C13 C14 1.374(13) . ?
C14 C15 1.385(12) . ?
C15 C16 1.459(11) . ?
C16 C17 1.387(11) . ?
C17 C18 1.374(12) . ?
C18 C19 1.344(12) . ?
C19 C20 1.410(11) . ?
C21 C22 1.428(11) . ?
C22 C23 1.362(10) . ?
C23 C24 1.411(10) . ?
C24 C25 1.421(10) . ?
C24 C31 1.432(10) . ?
C25 C26 1.443(10) . ?
C26 C27 1.408(10) . ?
C27 C28 1.406(10) . ?
C27 C32 1.436(10) . ?
C28 C29 1.376(10) . ?
C29 C30 1.406(11) . ?
C31 C32 1.376(10) . ?
C33 C34 1.364(10) . ?
C35 C36 1.364(11) . ?
C37 C38 1.437(14) . ?
C39 C40 1.375(11) . ?
C40 C41 1.406(13) . ?
C41 C42 1.356(13) . ?
C42 C43 1.405(10) . ?
C43 C44 1.466(11) . ?
C44 C45 1.416(11) . ?
C45 C46 1.374(12) . ?
C46 C47 1.382(12) . ?
C47 C48 1.407(11) . ?
C49 C50 1.369(11) . ?
C50 C51 1.392(14) . ?
C51 C52 1.368(14) . ?
C52 C53 1.410(12) . ?
C53 C54 1.481(12) . ?
C54 C55 1.405(12) . ?
C55 C56 1.338(13) . ?
C56 C57 1.334(12) . ?
C57 C58 1.378(11) . ?
C59 C60 1.393(10) . ?
C60 C61 1.383(10) . ?
C61 C62 1.401(10) . ?
C62 C63 1.421(10) . ?
C62 C69 1.427(10) . ?
C63 C64 1.432(10) . ?
C64 C65 1.409(10) . ?
C65 C66 1.416(10) . ?
C65 C70 1.449(10) . ?
C66 C67 1.366(10) . ?
C67 C68 1.363(10) . ?
C69 C70 1.379(10) . ?
C71 C72 1.344(10) . ?
C73 C74 1.335(11) . ?
C75 C76 1.518(14) . ?
C77 C78 1.377(12) . ?
C78 C79 1.399(13) . ?
C79 C80 1.353(12) . ?
C80 C81 1.407(12) . ?
C81 C82 1.474(12) . ?
C82 C83 1.372(11) . ?
C83 C84 1.373(13) . ?
C84 C85 1.393(13) . ?
C85 C86 1.377(12) . ?
C87 C88 1.415(12) . ?
C88 C89 1.356(13) . ?
C89 C90 1.395(13) . ?
C90 C91 1.390(11) . ?
C91 C92 1.467(12) . ?
C92 C93 1.383(11) . ?
C93 C94 1.400(12) . ?
C94 C95 1.379(12) . ?
C95 C96 1.387(11) . ?
C97 C98 1.400(11) . ?
C98 C99 1.375(11) . ?
C99 C100 1.405(10) . ?
C100 C101 1.409(10) . ?
C100 C107 1.444(10) . ?
C101 C102 1.421(10) . ?
C102 C103 1.404(10) . ?
C103 C104 1.415(10) . ?
C103 C108 1.450(10) . ?
C104 C105 1.356(11) . ?
C105 C106 1.418(11) . ?
C107 C108 1.354(10) . ?
C109 C110 1.358(10) . ?
C111 C112 1.350(10) . ?
C113 C114 1.515(11) . ?
N1S C2S 1.05(3) . ?
N2S C4S 1.156(19) . ?
N3S C6S 1.157(15) . ?
N4S C8S 1.154(15) . ?
N5S C10S 1.10(2) . ?
N6S C12S 1.30(3) . ?
N7S C14S 1.16(3) . ?
N8S C16S 1.128(11) . ?
N9S C18S 1.20(2) . ?
N10S C20S 1.095(19) . ?
N11S C22S 1.109(11) . ?
N12S C24S 0.93(2) . ?
N13S C26S 1.107(12) . ?
N14S C28S 1.04(3) . ?
C1S C2S 1.55(3) . ?
C3S C4S 1.448(19) . ?
C5S C6S 1.428(16) . ?
C7S C8S 1.631(19) . ?
C9S C10S 1.40(2) . ?
C11S C12S 1.43(3) . ?
C13S C14S 1.24(3) . ?
C15S C16S 1.438(13) . ?
C17S C18S 1.32(2) . ?
C19S C20S 1.42(3) . ?
C21S C22S 1.460(14) . ?
C23S C24S 1.29(3) . ?
C25S C26S 1.489(15) . ?
C27S C28S 1.38(2) . ?
